data_7104625
loop_
_publ_author_name
'Nippe, Michael'
'Timmer, George H'
'Berry, John F'

_publ_section_title
;
 Remarkable regioselectivity in the preparation of the first
 heterotrimetallic Mo[quadruple bond]W...Cr chain.
;
_journal_issue 29
_journal_name_full 'Chemical communications (Cambridge, England)'
_journal_page_first 4357
_journal_page_last 4359
_journal_paper_doi 10.1039/b907402c
_journal_volume 34
_journal_year 2009
_chemical_formula_moiety 'C40 H32 Cl2 Cr Mo N12 W, 2(C H2 Cl2) '
_chemical_formula_sum 'C42 H36 Cl6 Cr Mo N12 W'
_chemical_formula_weight 1253.32
_space_group_IT_number 15
_symmetry_cell_setting monoclinic
_symmetry_space_group_name_Hall '-C 2yc'
_symmetry_space_group_name_H-M 'C 1 2/c 1'
_atom_sites_solution_hydrogens geom
_atom_sites_solution_primary direct
_atom_sites_solution_secondary difmap
_audit_creation_method SHELXL-97
_cell_angle_alpha 90.00
_cell_angle_beta 113.1020(10)
_cell_angle_gamma 90.00
_cell_formula_units_Z 4
_cell_length_a 18.870(2)
_cell_length_b 16.189(2)
_cell_length_c 15.9337(19)
_cell_measurement_reflns_used 9746
_cell_measurement_temperature 103(2)
_cell_measurement_theta_max 28.2985
_cell_measurement_theta_min 2.4841
_cell_volume 4477.3(9)
_computing_cell_refinement 'SAINT Ver. 6.22 (Bruker-AXS, 2003)'
_computing_data_collection 'SMART Ver. 5.622 (Bruker-AXS, 2003)'
_computing_data_reduction 'SAINT Ver. 6.22'
_computing_molecular_graphics 'SHELXTL Ver. 6.14'
_computing_publication_material 'SHELXTL Ver. 6.14'
_computing_structure_refinement 'SHELXL-97 (Sheldrick, 2008)'
_computing_structure_solution 'SHELXS-97 (Sheldrick, 2008)'
_diffrn_ambient_temperature 103(2)
_diffrn_measured_fraction_theta_full 0.999
_diffrn_measured_fraction_theta_max 0.999
_diffrn_measurement_device_type 'Bruker CCD-1000 area detector'
_diffrn_measurement_method '0.30\% \w scans'
_diffrn_radiation_monochromator graphite
_diffrn_radiation_source 'fine-focus sealed tube'
_diffrn_radiation_type MoK\a
_diffrn_radiation_wavelength 0.71073
_diffrn_reflns_av_R_equivalents 0.0263
_diffrn_reflns_av_sigmaI/netI 0.0155
_diffrn_reflns_limit_h_max 25
_diffrn_reflns_limit_h_min -25
_diffrn_reflns_limit_k_max 21
_diffrn_reflns_limit_k_min -21
_diffrn_reflns_limit_l_max 21
_diffrn_reflns_limit_l_min -21
_diffrn_reflns_number 37809
_diffrn_reflns_theta_full 28.30
_diffrn_reflns_theta_max 28.30
_diffrn_reflns_theta_min 1.72
_exptl_absorpt_coefficient_mu 3.483
_exptl_absorpt_correction_T_max 0.6763
_exptl_absorpt_correction_T_min 0.4556
_exptl_absorpt_correction_type multi-scan
_exptl_crystal_colour purple
_exptl_crystal_density_diffrn 1.859
_exptl_crystal_density_method 'not measured'
_exptl_crystal_description block
_exptl_crystal_F_000 2456
_exptl_crystal_size_max 0.288
_exptl_crystal_size_mid 0.255
_exptl_crystal_size_min 0.131
_refine_diff_density_max 1.563
_refine_diff_density_min -0.871
_refine_diff_density_rms 0.090
_refine_ls_extinction_method none
_refine_ls_goodness_of_fit_ref 1.035
_refine_ls_hydrogen_treatment undef
_refine_ls_matrix_type full
_refine_ls_number_parameters 287
_refine_ls_number_reflns 5577
_refine_ls_number_restraints 0
_refine_ls_restrained_S_all 1.035
_refine_ls_R_factor_all 0.0201
_refine_ls_R_factor_gt 0.0185
_refine_ls_shift/su_max 0.002
_refine_ls_shift/su_mean 0.000
_refine_ls_structure_factor_coef Fsqd
_refine_ls_weighting_details 'calc w=1/[\s^2^(Fo^2^)+(0.0258P)^2^+10.2411P] where P=(Fo^2^+2Fc^2^)/3'
_refine_ls_weighting_scheme calc
_refine_ls_wR_factor_gt 0.0467
_refine_ls_wR_factor_ref 0.0481
_reflns_number_gt 5305
_reflns_number_total 5577
_reflns_threshold_expression >2sigma(I)
_cod_data_source_file b907402c.txt
_cod_data_source_block CrWMo
_cod_original_sg_symbol_H-M 'C 2/c'
_cod_database_code 7104625

loop_
_symmetry_equiv_pos_as_xyz
'x, y, z'
'-x, y, -z+1/2'
'x+1/2, y+1/2, z'
'-x+1/2, y+1/2, -z+1/2'
'-x, -y, -z'
'x, -y, z-1/2'
'-x+1/2, -y+1/2, -z'
'x+1/2, -y+1/2, z-1/2'

loop_
_atom_site_label
_atom_site_type_symbol
_atom_site_fract_x
_atom_site_fract_y
_atom_site_fract_z
_atom_site_U_iso_or_equiv
_atom_site_adp_type
_atom_site_occupancy
_atom_site_symmetry_multiplicity
_atom_site_calc_flag
_atom_site_refinement_flags
_atom_site_disorder_assembly
_atom_site_disorder_group
Cr1 Cr 1.0000 0.93107(3) 1.2500 0.01199(8) Uani 1 2 d S . .
W1 W 1.0000 0.765894(6) 1.2500 0.01089(4) Uani 1 2 d S . .
Mo1 Mo 1.0000 0.632796(13) 1.2500 0.01048(5) Uani 1 2 d S . .
Cl1 Cl 1.0000 1.08691(4) 1.2500 0.02216(14) Uani 1 2 d S . .
Cl1S Cl 0.83760(5) 0.73462(7) 1.62707(8) 0.0652(3) Uani 1 1 d . . .
Cl2 Cl 1.0000 0.46113(4) 1.2500 0.01866(13) Uani 1 2 d S . .
Cl2S Cl 0.88426(4) 0.64446(4) 1.49841(5) 0.03420(13) Uani 1 1 d . . .
N1 N 0.93175(9) 0.91221(10) 1.32770(11) 0.0139(3) Uani 1 1 d . . .
N2 N 0.90023(9) 0.77587(10) 1.27830(11) 0.0130(3) Uani 1 1 d . . .
N3 N 0.88557(9) 0.63377(10) 1.25657(11) 0.0130(3) Uani 1 1 d . . .
N4 N 0.89681(9) 0.91142(10) 1.13306(11) 0.0137(3) Uani 1 1 d . . .
N5 N 0.93205(9) 0.77804(10) 1.10976(11) 0.0134(3) Uani 1 1 d . . .
N6 N 0.94730(9) 0.63667(10) 1.09856(11) 0.0128(3) Uani 1 1 d . . .
C1S C 0.91499(14) 0.70482(15) 1.59909(18) 0.0280(5) Uani 1 1 d . . .
H1SA H 0.9523 0.6726 1.6502 0.034 Uiso 1 1 calc R . .
H1SB H 0.9417 0.7548 1.5905 0.034 Uiso 1 1 calc R . .
C11 C 0.89307(11) 0.84164(12) 1.33034(13) 0.0136(3) Uani 1 1 d . . .
C12 C 0.85466(11) 0.83632(13) 1.39040(14) 0.0175(4) Uani 1 1 d . . .
H12A H 0.8282 0.7871 1.3928 0.021 Uiso 1 1 calc R . .
C13 C 0.85532(12) 0.90185(13) 1.44533(14) 0.0201(4) Uani 1 1 d . . .
H13A H 0.8295 0.8979 1.4858 0.024 Uiso 1 1 calc R . .
C14 C 0.89397(12) 0.97411(13) 1.44145(14) 0.0193(4) Uani 1 1 d . . .
H14A H 0.8945 1.0205 1.4782 0.023 Uiso 1 1 calc R . .
C15 C 0.93136(11) 0.97606(12) 1.38279(13) 0.0165(4) Uani 1 1 d . . .
H15A H 0.9585 1.0249 1.3807 0.020 Uiso 1 1 calc R . .
C31 C 0.85239(11) 0.70739(12) 1.26313(13) 0.0137(3) Uani 1 1 d . . .
C32 C 0.77415(12) 0.71100(13) 1.24912(14) 0.0176(4) Uani 1 1 d . . .
H32A H 0.7501 0.7630 1.2466 0.021 Uiso 1 1 calc R . .
C33 C 0.73214(12) 0.63930(13) 1.23909(14) 0.0197(4) Uani 1 1 d . . .
H33A H 0.6796 0.6413 1.2315 0.024 Uiso 1 1 calc R . .
C34 C 0.76812(12) 0.56371(13) 1.24035(14) 0.0196(4) Uani 1 1 d . . .
H34A H 0.7415 0.5132 1.2368 0.024 Uiso 1 1 calc R . .
C35 C 0.84294(11) 0.56392(12) 1.24676(13) 0.0161(4) Uani 1 1 d . . .
H35A H 0.8662 0.5124 1.2442 0.019 Uiso 1 1 calc R . .
C41 C 0.87900(11) 0.84209(11) 1.08068(13) 0.0133(3) Uani 1 1 d . . .
C42 C 0.80642(11) 0.83541(12) 1.00748(13) 0.0162(4) Uani 1 1 d . . .
H42A H 0.7947 0.7882 0.9689 0.019 Uiso 1 1 calc R . .
C43 C 0.75265(11) 0.89711(13) 0.99195(13) 0.0182(4) Uani 1 1 d . . .
H43A H 0.7037 0.8925 0.9429 0.022 Uiso 1 1 calc R . .
C44 C 0.77000(11) 0.96644(13) 1.04822(14) 0.0186(4) Uani 1 1 d . . .
H44A H 0.7332 1.0090 1.0397 0.022 Uiso 1 1 calc R . .
C45 C 0.84251(11) 0.97096(12) 1.11663(13) 0.0164(4) Uani 1 1 d . . .
H45A H 0.8552 1.0186 1.1545 0.020 Uiso 1 1 calc R . .
C61 C 0.92703(11) 0.71071(12) 1.05388(13) 0.0135(3) Uani 1 1 d . . .
C62 C 0.90749(11) 0.71632(13) 0.95924(14) 0.0169(4) Uani 1 1 d . . .
H62A H 0.8977 0.7687 0.9301 0.020 Uiso 1 1 calc R . .
C63 C 0.90263(12) 0.64577(13) 0.90890(14) 0.0189(4) Uani 1 1 d . . .
H63A H 0.8891 0.6489 0.8449 0.023 Uiso 1 1 calc R . .
C64 C 0.91793(11) 0.56993(13) 0.95344(14) 0.0177(4) Uani 1 1 d . . .
H64A H 0.9125 0.5201 0.9200 0.021 Uiso 1 1 calc R . .
C65 C 0.94106(10) 0.56814(12) 1.04697(13) 0.0148(3) Uani 1 1 d . . .
H65A H 0.9533 0.5162 1.0769 0.018 Uiso 1 1 calc R . .

loop_
_atom_site_aniso_label
_atom_site_aniso_U_11
_atom_site_aniso_U_22
_atom_site_aniso_U_33
_atom_site_aniso_U_23
_atom_site_aniso_U_13
_atom_site_aniso_U_12
Cr1 0.01323(19) 0.01081(18) 0.01257(19) 0.000 0.00573(15) 0.000
W1 0.01231(5) 0.00949(6) 0.01060(5) 0.000 0.00420(4) 0.000
Mo1 0.01190(10) 0.00910(10) 0.00971(10) 0.000 0.00344(8) 0.000
Cl1 0.0281(3) 0.0114(3) 0.0289(4) 0.000 0.0133(3) 0.000
Cl1S 0.0397(4) 0.0931(7) 0.0766(6) -0.0223(5) 0.0377(4) -0.0026(4)
Cl2 0.0240(3) 0.0121(3) 0.0180(3) 0.000 0.0062(3) 0.000
Cl2S 0.0410(3) 0.0212(3) 0.0366(3) 0.0041(2) 0.0112(3) 0.0047(2)
N1 0.0150(7) 0.0128(7) 0.0139(7) -0.0003(6) 0.0057(6) 0.0017(6)
N2 0.0138(7) 0.0114(7) 0.0132(7) -0.0006(6) 0.0048(6) -0.0004(6)
N3 0.0147(7) 0.0126(7) 0.0105(7) 0.0000(6) 0.0036(6) -0.0010(6)
N4 0.0156(7) 0.0122(7) 0.0143(7) 0.0021(6) 0.0070(6) 0.0011(6)
N5 0.0149(7) 0.0116(7) 0.0129(7) 0.0003(6) 0.0046(6) 0.0008(6)
N6 0.0116(7) 0.0140(7) 0.0118(7) 0.0000(6) 0.0035(6) 0.0012(5)
C1S 0.0232(11) 0.0286(12) 0.0332(13) 0.0052(10) 0.0121(10) 0.0032(9)
C11 0.0143(8) 0.0135(8) 0.0120(8) 0.0007(7) 0.0042(7) 0.0025(6)
C12 0.0204(9) 0.0159(9) 0.0188(9) 0.0006(7) 0.0105(8) 0.0004(7)
C13 0.0249(10) 0.0194(9) 0.0211(10) -0.0012(8) 0.0146(8) 0.0021(8)
C14 0.0226(10) 0.0171(9) 0.0200(10) -0.0049(8) 0.0103(8) 0.0012(8)
C15 0.0168(9) 0.0150(9) 0.0169(9) -0.0015(7) 0.0057(7) 0.0002(7)
C31 0.0159(9) 0.0142(9) 0.0108(8) 0.0006(7) 0.0050(7) -0.0001(7)
C32 0.0162(9) 0.0184(9) 0.0177(9) 0.0006(7) 0.0060(7) 0.0016(7)
C33 0.0133(9) 0.0251(10) 0.0198(10) 0.0007(8) 0.0057(8) -0.0028(7)
C34 0.0189(9) 0.0192(9) 0.0189(9) 0.0013(8) 0.0054(8) -0.0056(8)
C35 0.0197(9) 0.0139(8) 0.0130(8) 0.0006(7) 0.0047(7) -0.0012(7)
C41 0.0145(8) 0.0129(8) 0.0139(8) 0.0035(7) 0.0072(7) 0.0011(6)
C42 0.0155(9) 0.0169(9) 0.0161(9) 0.0020(7) 0.0061(7) -0.0010(7)
C43 0.0133(8) 0.0206(9) 0.0200(9) 0.0059(8) 0.0059(7) 0.0011(7)
C44 0.0169(9) 0.0176(9) 0.0239(10) 0.0063(8) 0.0110(8) 0.0050(7)
C45 0.0201(9) 0.0138(9) 0.0187(9) 0.0028(7) 0.0111(8) 0.0021(7)
C61 0.0121(8) 0.0139(8) 0.0139(9) -0.0002(7) 0.0045(7) 0.0007(6)
C62 0.0169(9) 0.0187(9) 0.0147(9) 0.0028(7) 0.0056(7) 0.0025(7)
C63 0.0178(9) 0.0267(11) 0.0110(9) -0.0010(7) 0.0043(7) 0.0027(7)
C64 0.0164(9) 0.0186(9) 0.0168(9) -0.0049(7) 0.0051(7) 0.0020(7)
C65 0.0129(8) 0.0142(8) 0.0165(9) -0.0018(7) 0.0050(7) 0.0009(7)

loop_
_atom_type_symbol
_atom_type_description
_atom_type_scat_dispersion_real
_atom_type_scat_dispersion_imag
_atom_type_scat_source
C C 0.0033 0.0016 'International Tables Vol C Tables 4.2.6.8 and 6.1.1.4'
H H 0.0000 0.0000 'International Tables Vol C Tables 4.2.6.8 and 6.1.1.4'
N N 0.0061 0.0033 'International Tables Vol C Tables 4.2.6.8 and 6.1.1.4'
Cl Cl 0.1484 0.1585 'International Tables Vol C Tables 4.2.6.8 and 6.1.1.4'
Cr Cr 0.3209 0.6236 'International Tables Vol C Tables 4.2.6.8 and 6.1.1.4'
Mo Mo -1.6832 0.6857 'International Tables Vol C Tables 4.2.6.8 and 6.1.1.4'
W W -0.8490 6.8722 'International Tables Vol C Tables 4.2.6.8 and 6.1.1.4'

loop_
_geom_angle_atom_site_label_1
_geom_angle_atom_site_label_2
_geom_angle_atom_site_label_3
_geom_angle
_geom_angle_site_symmetry_1
_geom_angle_site_symmetry_3
_geom_angle_publ_flag
N4 Cr1 N4 162.78(9) . 2_757 ?
N4 Cr1 N1 91.37(6) . 2_757 ?
N4 Cr1 N1 86.17(6) 2_757 2_757 ?
N4 Cr1 N1 86.17(6) . . ?
N4 Cr1 N1 91.37(6) 2_757 . ?
N1 Cr1 N1 163.52(9) 2_757 . ?
N4 Cr1 Cl1 98.61(4) . . ?
N4 Cr1 Cl1 98.61(4) 2_757 . ?
N1 Cr1 Cl1 98.24(4) 2_757 . ?
N1 Cr1 Cl1 98.24(4) . . ?
N4 Cr1 W1 81.39(4) . . ?
N4 Cr1 W1 81.39(4) 2_757 . ?
N1 Cr1 W1 81.76(4) 2_757 . ?
N1 Cr1 W1 81.76(4) . . ?
Cl1 Cr1 W1 180.0 . . ?
N5 W1 N5 169.28(9) 2_757 . ?
N5 W1 N2 89.81(6) 2_757 2_757 ?
N5 W1 N2 89.37(6) . 2_757 ?
N5 W1 N2 89.37(6) 2_757 . ?
N5 W1 N2 89.81(6) . . ?
N2 W1 N2 171.21(9) 2_757 . ?
N5 W1 Mo1 95.36(4) 2_757 . ?
N5 W1 Mo1 95.36(4) . . ?
N2 W1 Mo1 94.40(4) 2_757 . ?
N2 W1 Mo1 94.40(4) . . ?
N5 W1 Cr1 84.64(4) 2_757 . ?
N5 W1 Cr1 84.64(4) . . ?
N2 W1 Cr1 85.60(4) 2_757 . ?
N2 W1 Cr1 85.60(4) . . ?
Mo1 W1 Cr1 180.0 . . ?
W1 Mo1 N3 89.59(4) . 2_757 ?
W1 Mo1 N3 89.59(4) . . ?
N3 Mo1 N3 179.18(8) 2_757 . ?
W1 Mo1 N6 88.38(4) . 2_757 ?
N3 Mo1 N6 91.26(6) 2_757 2_757 ?
N3 Mo1 N6 88.71(6) . 2_757 ?
W1 Mo1 N6 88.38(4) . . ?
N3 Mo1 N6 88.71(6) 2_757 . ?
N3 Mo1 N6 91.26(6) . . ?
N6 Mo1 N6 176.76(8) 2_757 . ?
W1 Mo1 Cl2 180.000(1) . . ?
N3 Mo1 Cl2 90.41(4) 2_757 . ?
N3 Mo1 Cl2 90.41(4) . . ?
N6 Mo1 Cl2 91.62(4) 2_757 . ?
N6 Mo1 Cl2 91.62(4) . . ?
C15 N1 C11 118.59(16) . . ?
C15 N1 Cr1 115.12(13) . . ?
C11 N1 Cr1 126.18(13) . . ?
C11 N2 C31 120.46(16) . . ?
C11 N2 W1 119.41(12) . . ?
C31 N2 W1 118.40(12) . . ?
C35 N3 C31 117.69(17) . . ?
C35 N3 Mo1 122.34(13) . . ?
C31 N3 Mo1 119.74(12) . . ?
C45 N4 C41 118.85(17) . . ?
C45 N4 Cr1 115.21(13) . . ?
C41 N4 Cr1 125.62(13) . . ?
C61 N5 C41 120.93(16) . . ?
C61 N5 W1 117.90(13) . . ?
C41 N5 W1 118.90(13) . . ?
C65 N6 C61 117.39(17) . . ?
C65 N6 Mo1 122.01(13) . . ?
C61 N6 Mo1 120.28(13) . . ?
Cl1S C1S Cl2S 111.89(14) . . ?
Cl1S C1S H1SA 109.2 . . ?
Cl2S C1S H1SA 109.2 . . ?
Cl1S C1S H1SB 109.2 . . ?
Cl2S C1S H1SB 109.2 . . ?
H1SA C1S H1SB 107.9 . . ?
N1 C11 N2 116.42(16) . . ?
N1 C11 C12 119.65(17) . . ?
N2 C11 C12 123.66(18) . . ?
C13 C12 C11 120.45(19) . . ?
C13 C12 H12A 119.8 . . ?
C11 C12 H12A 119.8 . . ?
C12 C13 C14 119.66(18) . . ?
C12 C13 H13A 120.2 . . ?
C14 C13 H13A 120.2 . . ?
C15 C14 C13 117.84(19) . . ?
C15 C14 H14A 121.1 . . ?
C13 C14 H14A 121.1 . . ?
N1 C15 C14 123.80(19) . . ?
N1 C15 H15A 118.1 . . ?
C14 C15 H15A 118.1 . . ?
N3 C31 N2 114.99(17) . . ?
N3 C31 C32 120.50(18) . . ?
N2 C31 C32 124.39(18) . . ?
C33 C32 C31 120.25(19) . . ?
C33 C32 H32A 119.9 . . ?
C31 C32 H32A 119.9 . . ?
C32 C33 C34 118.82(19) . . ?
C32 C33 H33A 120.6 . . ?
C34 C33 H33A 120.6 . . ?
C35 C34 C33 118.59(19) . . ?
C35 C34 H34A 120.7 . . ?
C33 C34 H34A 120.7 . . ?
N3 C35 C34 123.64(19) . . ?
N3 C35 H35A 118.2 . . ?
C34 C35 H35A 118.2 . . ?
N4 C41 N5 116.07(16) . . ?
N4 C41 C42 119.75(17) . . ?
N5 C41 C42 123.84(18) . . ?
C43 C42 C41 120.06(19) . . ?
C43 C42 H42A 120.0 . . ?
C41 C42 H42A 120.0 . . ?
C42 C43 C44 119.93(18) . . ?
C42 C43 H43A 120.0 . . ?
C44 C43 H43A 120.0 . . ?
C45 C44 C43 117.51(18) . . ?
C45 C44 H44A 121.2 . . ?
C43 C44 H44A 121.2 . . ?
N4 C45 C44 123.80(19) . . ?
N4 C45 H45A 118.1 . . ?
C44 C45 H45A 118.1 . . ?
N6 C61 N5 114.78(17) . . ?
N6 C61 C62 121.04(18) . . ?
N5 C61 C62 124.07(18) . . ?
C63 C62 C61 119.98(19) . . ?
C63 C62 H62A 120.0 . . ?
C61 C62 H62A 120.0 . . ?
C62 C63 C64 118.80(19) . . ?
C62 C63 H63A 120.6 . . ?
C64 C63 H63A 120.6 . . ?
C65 C64 C63 118.97(19) . . ?
C65 C64 H64A 120.5 . . ?
C63 C64 H64A 120.5 . . ?
N6 C65 C64 123.53(18) . . ?
N6 C65 H65A 118.2 . . ?
C64 C65 H65A 118.2 . . ?

loop_
_geom_bond_atom_site_label_1
_geom_bond_atom_site_label_2
_geom_bond_distance
_geom_bond_site_symmetry_2
_geom_bond_publ_flag
Cr1 N4 2.1255(16) . ?
Cr1 N4 2.1255(16) 2_757 ?
Cr1 N1 2.1298(16) 2_757 ?
Cr1 N1 2.1298(16) . ?
Cr1 Cl1 2.5228(8) . ?
Cr1 W1 2.6742(5) . ?
W1 N5 2.1042(17) 2_757 ?
W1 N5 2.1042(17) . ?
W1 N2 2.1071(16) 2_757 ?
W1 N2 2.1071(16) . ?
W1 Mo1 2.1548(4) . ?
Mo1 N3 2.2025(16) 2_757 ?
Mo1 N3 2.2025(16) . ?
Mo1 N6 2.2209(16) 2_757 ?
Mo1 N6 2.2209(16) . ?
Mo1 Cl2 2.7792(8) . ?
Cl1S C1S 1.753(2) . ?
Cl2S C1S 1.771(3) . ?
N1 C15 1.358(2) . ?
N1 C11 1.365(2) . ?
N2 C11 1.388(2) . ?
N2 C31 1.390(2) . ?
N3 C35 1.361(2) . ?
N3 C31 1.369(2) . ?
N4 C45 1.355(2) . ?
N4 C41 1.360(2) . ?
N5 C61 1.387(2) . ?
N5 C41 1.389(2) . ?
N6 C65 1.358(2) . ?
N6 C61 1.370(2) . ?
C1S H1SA 0.9900 . ?
C1S H1SB 0.9900 . ?
C11 C12 1.412(3) . ?
C12 C13 1.372(3) . ?
C12 H12A 0.9500 . ?
C13 C14 1.393(3) . ?
C13 H13A 0.9500 . ?
C14 C15 1.375(3) . ?
C14 H14A 0.9500 . ?
C15 H15A 0.9500 . ?
C31 C32 1.405(3) . ?
C32 C33 1.379(3) . ?
C32 H32A 0.9500 . ?
C33 C34 1.396(3) . ?
C33 H33A 0.9500 . ?
C34 C35 1.375(3) . ?
C34 H34A 0.9500 . ?
C35 H35A 0.9500 . ?
C41 C42 1.412(3) . ?
C42 C43 1.375(3) . ?
C42 H42A 0.9500 . ?
C43 C44 1.393(3) . ?
C43 H43A 0.9500 . ?
C44 C45 1.377(3) . ?
C44 H44A 0.9500 . ?
C45 H45A 0.9500 . ?
C61 C62 1.408(3) . ?
C62 C63 1.378(3) . ?
C62 H62A 0.9500 . ?
C63 C64 1.391(3) . ?
C63 H63A 0.9500 . ?
C64 C65 1.379(3) . ?
C64 H64A 0.9500 . ?
C65 H65A 0.9500 . ?

loop_
_geom_torsion_atom_site_label_1
_geom_torsion_atom_site_label_2
_geom_torsion_atom_site_label_3
_geom_torsion_atom_site_label_4
_geom_torsion
_geom_torsion_site_symmetry_1
_geom_torsion_site_symmetry_2
_geom_torsion_site_symmetry_3
_geom_torsion_site_symmetry_4
_geom_torsion_publ_flag
N4 Cr1 W1 N5 -155.80(6) . . . 2_757 ?
N4 Cr1 W1 N5 24.20(6) 2_757 . . 2_757 ?
N1 Cr1 W1 N5 111.54(6) 2_757 . . 2_757 ?
N1 Cr1 W1 N5 -68.46(6) . . . 2_757 ?
Cl1 Cr1 W1 N5 79(100) . . . 2_757 ?
N4 Cr1 W1 N5 24.20(6) . . . . ?
N4 Cr1 W1 N5 -155.80(6) 2_757 . . . ?
N1 Cr1 W1 N5 -68.46(6) 2_757 . . . ?
N1 Cr1 W1 N5 111.54(6) . . . . ?
Cl1 Cr1 W1 N5 -101(100) . . . . ?
N4 Cr1 W1 N2 113.97(6) . . . 2_757 ?
N4 Cr1 W1 N2 -66.03(6) 2_757 . . 2_757 ?
N1 Cr1 W1 N2 21.32(6) 2_757 . . 2_757 ?
N1 Cr1 W1 N2 -158.68(6) . . . 2_757 ?
Cl1 Cr1 W1 N2 -11(100) . . . 2_757 ?
N4 Cr1 W1 N2 -66.03(6) . . . . ?
N4 Cr1 W1 N2 113.97(6) 2_757 . . . ?
N1 Cr1 W1 N2 -158.68(6) 2_757 . . . ?
N1 Cr1 W1 N2 21.32(6) . . . . ?
Cl1 Cr1 W1 N2 169(100) . . . . ?
N4 Cr1 W1 Mo1 -55(100) . . . . ?
N4 Cr1 W1 Mo1 125(100) 2_757 . . . ?
N1 Cr1 W1 Mo1 -147(100) 2_757 . . . ?
N1 Cr1 W1 Mo1 33(100) . . . . ?
Cl1 Cr1 W1 Mo1 0(4) . . . . ?
N5 W1 Mo1 N3 -81.34(6) 2_757 . . 2_757 ?
N5 W1 Mo1 N3 98.66(6) . . . 2_757 ?
N2 W1 Mo1 N3 8.88(6) 2_757 . . 2_757 ?
N2 W1 Mo1 N3 -171.12(6) . . . 2_757 ?
Cr1 W1 Mo1 N3 177(100) . . . 2_757 ?
N5 W1 Mo1 N3 98.66(6) 2_757 . . . ?
N5 W1 Mo1 N3 -81.34(6) . . . . ?
N2 W1 Mo1 N3 -171.12(6) 2_757 . . . ?
N2 W1 Mo1 N3 8.88(6) . . . . ?
Cr1 W1 Mo1 N3 -3(100) . . . . ?
N5 W1 Mo1 N6 9.93(6) 2_757 . . 2_757 ?
N5 W1 Mo1 N6 -170.07(6) . . . 2_757 ?
N2 W1 Mo1 N6 100.15(6) 2_757 . . 2_757 ?
N2 W1 Mo1 N6 -79.85(6) . . . 2_757 ?
Cr1 W1 Mo1 N6 -91(100) . . . 2_757 ?
N5 W1 Mo1 N6 -170.07(6) 2_757 . . . ?
N5 W1 Mo1 N6 9.93(6) . . . . ?
N2 W1 Mo1 N6 -79.85(6) 2_757 . . . ?
N2 W1 Mo1 N6 100.15(6) . . . . ?
Cr1 W1 Mo1 N6 89(100) . . . . ?
N5 W1 Mo1 Cl2 -79(100) 2_757 . . . ?
N5 W1 Mo1 Cl2 101(100) . . . . ?
N2 W1 Mo1 Cl2 11(100) 2_757 . . . ?
N2 W1 Mo1 Cl2 -169(100) . . . . ?
Cr1 W1 Mo1 Cl2 0(28) . . . . ?
N4 Cr1 N1 C15 -121.61(14) . . . . ?
N4 Cr1 N1 C15 75.45(14) 2_757 . . . ?
N1 Cr1 N1 C15 156.55(13) 2_757 . . . ?
Cl1 Cr1 N1 C15 -23.45(13) . . . . ?
W1 Cr1 N1 C15 156.55(13) . . . . ?
N4 Cr1 N1 C11 62.18(15) . . . . ?
N4 Cr1 N1 C11 -100.76(15) 2_757 . . . ?
N1 Cr1 N1 C11 -19.66(15) 2_757 . . . ?
Cl1 Cr1 N1 C11 160.34(14) . . . . ?
W1 Cr1 N1 C11 -19.66(14) . . . . ?
N5 W1 N2 C11 51.78(14) 2_757 . . . ?
N5 W1 N2 C11 -117.53(14) . . . . ?
N2 W1 N2 C11 -32.89(13) 2_757 . . . ?
Mo1 W1 N2 C11 147.11(13) . . . . ?
Cr1 W1 N2 C11 -32.89(13) . . . . ?
N5 W1 N2 C31 -113.31(14) 2_757 . . . ?
N5 W1 N2 C31 77.38(14) . . . . ?
N2 W1 N2 C31 162.02(14) 2_757 . . . ?
Mo1 W1 N2 C31 -17.98(14) . . . . ?
Cr1 W1 N2 C31 162.02(14) . . . . ?
W1 Mo1 N3 C35 171.19(14) . . . . ?
N3 Mo1 N3 C35 171.18(18) 2_757 . . . ?
N6 Mo1 N3 C35 -100.42(15) 2_757 . . . ?
N6 Mo1 N3 C35 82.82(15) . . . . ?
Cl2 Mo1 N3 C35 -8.81(14) . . . . ?
W1 Mo1 N3 C31 -3.23(14) . . . . ?
N3 Mo1 N3 C31 -3.23(18) 2_757 . . . ?
N6 Mo1 N3 C31 85.16(14) 2_757 . . . ?
N6 Mo1 N3 C31 -91.60(14) . . . . ?
Cl2 Mo1 N3 C31 176.77(14) . . . . ?
N4 Cr1 N4 C45 150.03(13) 2_757 . . . ?
N1 Cr1 N4 C45 -128.52(13) 2_757 . . . ?
N1 Cr1 N4 C45 67.80(13) . . . . ?
Cl1 Cr1 N4 C45 -29.97(13) . . . . ?
W1 Cr1 N4 C45 150.03(13) . . . . ?
N4 Cr1 N4 C41 -23.30(14) 2_757 . . . ?
N1 Cr1 N4 C41 58.15(15) 2_757 . . . ?
N1 Cr1 N4 C41 -105.53(15) . . . . ?
Cl1 Cr1 N4 C41 156.70(14) . . . . ?
W1 Cr1 N4 C41 -23.30(14) . . . . ?
N5 W1 N5 C61 160.54(14) 2_757 . . . ?
N2 W1 N5 C61 74.90(14) 2_757 . . . ?
N2 W1 N5 C61 -113.86(14) . . . . ?
Mo1 W1 N5 C61 -19.46(14) . . . . ?
Cr1 W1 N5 C61 160.54(14) . . . . ?
N5 W1 N5 C41 -36.39(13) 2_757 . . . ?
N2 W1 N5 C41 -122.04(14) 2_757 . . . ?
N2 W1 N5 C41 49.21(14) . . . . ?
Mo1 W1 N5 C41 143.61(13) . . . . ?
Cr1 W1 N5 C41 -36.39(13) . . . . ?
W1 Mo1 N6 C65 168.94(14) . . . . ?
N3 Mo1 N6 C65 79.31(14) 2_757 . . . ?
N3 Mo1 N6 C65 -101.51(14) . . . . ?
N6 Mo1 N6 C65 168.94(14) 2_757 . . . ?
Cl2 Mo1 N6 C65 -11.06(14) . . . . ?
W1 Mo1 N6 C61 -4.32(13) . . . . ?
N3 Mo1 N6 C61 -93.94(14) 2_757 . . . ?
N3 Mo1 N6 C61 85.24(14) . . . . ?
N6 Mo1 N6 C61 -4.32(14) 2_757 . . . ?
Cl2 Mo1 N6 C61 175.68(13) . . . . ?
C15 N1 C11 N2 -175.03(17) . . . . ?
Cr1 N1 C11 N2 1.1(2) . . . . ?
C15 N1 C11 C12 -0.7(3) . . . . ?
Cr1 N1 C11 C12 175.38(13) . . . . ?
C31 N2 C11 N1 -168.10(17) . . . . ?
W1 N2 C11 N1 27.1(2) . . . . ?
C31 N2 C11 C12 17.8(3) . . . . ?
W1 N2 C11 C12 -146.94(16) . . . . ?
N1 C11 C12 C13 0.7(3) . . . . ?
N2 C11 C12 C13 174.56(19) . . . . ?
C11 C12 C13 C14 0.2(3) . . . . ?
C12 C13 C14 C15 -1.0(3) . . . . ?
C11 N1 C15 C14 -0.1(3) . . . . ?
Cr1 N1 C15 C14 -176.65(16) . . . . ?
C13 C14 C15 N1 1.0(3) . . . . ?
C35 N3 C31 N2 176.46(16) . . . . ?
Mo1 N3 C31 N2 -8.9(2) . . . . ?
C35 N3 C31 C32 -7.5(3) . . . . ?
Mo1 N3 C31 C32 167.21(14) . . . . ?
C11 N2 C31 N3 -146.78(17) . . . . ?
W1 N2 C31 N3 18.1(2) . . . . ?
C11 N2 C31 C32 37.3(3) . . . . ?
W1 N2 C31 C32 -157.76(16) . . . . ?
N3 C31 C32 C33 7.5(3) . . . . ?
N2 C31 C32 C33 -176.77(19) . . . . ?
C31 C32 C33 C34 -1.9(3) . . . . ?
C32 C33 C34 C35 -3.4(3) . . . . ?
C31 N3 C35 C34 2.1(3) . . . . ?
Mo1 N3 C35 C34 -172.47(15) . . . . ?
C33 C34 C35 N3 3.4(3) . . . . ?
C45 N4 C41 N5 -170.03(16) . . . . ?
Cr1 N4 C41 N5 3.1(2) . . . . ?
C45 N4 C41 C42 3.5(3) . . . . ?
Cr1 N4 C41 C42 176.63(13) . . . . ?
C61 N5 C41 N4 -168.47(17) . . . . ?
W1 N5 C41 N4 29.0(2) . . . . ?
C61 N5 C41 C42 18.3(3) . . . . ?
W1 N5 C41 C42 -144.26(15) . . . . ?
N4 C41 C42 C43 -3.0(3) . . . . ?
N5 C41 C42 C43 169.97(18) . . . . ?
C41 C42 C43 C44 0.3(3) . . . . ?
C42 C43 C44 C45 1.8(3) . . . . ?
C41 N4 C45 C44 -1.4(3) . . . . ?
Cr1 N4 C45 C44 -175.18(15) . . . . ?
C43 C44 C45 N4 -1.3(3) . . . . ?
C65 N6 C61 N5 177.87(16) . . . . ?
Mo1 N6 C61 N5 -8.6(2) . . . . ?
C65 N6 C61 C62 -5.8(3) . . . . ?
Mo1 N6 C61 C62 167.75(14) . . . . ?
C41 N5 C61 N6 -143.90(17) . . . . ?
W1 N5 C61 N6 18.8(2) . . . . ?
C41 N5 C61 C62 39.9(3) . . . . ?
W1 N5 C61 C62 -157.38(15) . . . . ?
N6 C61 C62 C63 5.1(3) . . . . ?
N5 C61 C62 C63 -178.89(18) . . . . ?
C61 C62 C63 C64 -0.5(3) . . . . ?
C62 C63 C64 C65 -3.1(3) . . . . ?
C61 N6 C65 C64 2.1(3) . . . . ?
Mo1 N6 C65 C64 -171.37(14) . . . . ?
C63 C64 C65 N6 2.4(3) . . . . ?
